data_4346809
loop_
_publ_author_name
'Kobayashi, Atsushi'
'Hasegawa, Tatsuya'
'Yoshida, Masaki'
'Kato, Masako'

_publ_section_title
;
 Environmentally Friendly Mechanochemical Syntheses and Conversions of
 Highly Luminescent Cu(I) Dinuclear Complexes.
;
_journal_issue 5
_journal_name_full 'Inorganic chemistry'
_journal_page_first 1978
_journal_page_last 1985
_journal_paper_doi 10.1021/acs.inorgchem.5b02160
_journal_volume 55
_journal_year 2016
_chemical_formula_moiety 'C46 H36 Cu2 I2 N6 P2'
_chemical_formula_sum 'C46 H36 Cu2 I2 N6 P2'
_chemical_formula_weight 1115.68
_space_group_crystal_system monoclinic
_space_group_IT_number 14
_space_group_name_Hall '-P 2yn'
_space_group_name_H-M_alt 'P 1 21/n 1'
_atom_sites_solution_hydrogens geom
_atom_sites_solution_primary direct
_atom_sites_solution_secondary difmap
_cell_angle_alpha 90.0000
_cell_angle_beta 96.8169(10)
_cell_angle_gamma 90.0000
_cell_formula_units_Z 2
_cell_length_a 9.245(7)
_cell_length_b 14.413(11)
_cell_length_c 16.143(12)
_cell_measurement_reflns_used 5464
_cell_measurement_temperature 173
_cell_measurement_theta_max 27.50
_cell_measurement_theta_min 3.00
_cell_volume 2136(3)
_computing_cell_refinement 'CrystalClear-SM Expert 2.0 r16'
_computing_data_collection 'CrystalClear-SM Expert 2.0 r16 (Rigaku, 2013)'
_computing_data_reduction 'CrystalClear-SM Expert 2.0 r16'
_computing_molecular_graphics 'CrystalStructure 4.1'
_computing_publication_material 'CrystalStructure 4.1 (Rigaku, 2014)'
_computing_structure_refinement 'SHELXL2013 (Sheldrick, 2008)'
_computing_structure_solution 'SIR2004 (Burla, et al., 2005)'
_diffrn_ambient_temperature 173
_diffrn_detector_area_resol_mean 7.314
_diffrn_measured_fraction_theta_full 0.985
_diffrn_measured_fraction_theta_max 0.965
_diffrn_measurement_device_type 'Rigaku Mercury70'
_diffrn_measurement_method \w
_diffrn_radiation_type 'Mo K\a'
_diffrn_radiation_wavelength 0.71075
_diffrn_reflns_av_R_equivalents 0.0398
_diffrn_reflns_Laue_measured_fraction_full 0.985
_diffrn_reflns_Laue_measured_fraction_max 0.965
_diffrn_reflns_limit_h_max 11
_diffrn_reflns_limit_h_min -12
_diffrn_reflns_limit_k_max 18
_diffrn_reflns_limit_k_min -15
_diffrn_reflns_limit_l_max 21
_diffrn_reflns_limit_l_min -20
_diffrn_reflns_number 16697
_diffrn_reflns_point_group_measured_fraction_full 0.985
_diffrn_reflns_point_group_measured_fraction_max 0.965
_diffrn_reflns_theta_full 25.242
_diffrn_reflns_theta_max 27.740
_diffrn_reflns_theta_min 3.034
_diffrn_standards_number 0
_exptl_absorpt_coefficient_mu 2.558
_exptl_absorpt_correction_T_max 0.600
_exptl_absorpt_correction_T_min 0.501
_exptl_absorpt_correction_type numerical
_exptl_absorpt_process_details 'NUMABS (Rigaku, 1999)'
_exptl_crystal_colour colorless
_exptl_crystal_density_diffrn 1.735
_exptl_crystal_density_method 'not measured'
_exptl_crystal_description block
_exptl_crystal_F_000 1096.00
_exptl_crystal_size_max 0.400
_exptl_crystal_size_mid 0.200
_exptl_crystal_size_min 0.200
_refine_diff_density_max 0.82
_refine_diff_density_min -0.69
_refine_ls_extinction_method none
_refine_ls_goodness_of_fit_ref 1.084
_refine_ls_hydrogen_treatment noref
_refine_ls_number_parameters 262
_refine_ls_number_reflns 4848
_refine_ls_number_restraints 0
_refine_ls_R_factor_all 0.0490
_refine_ls_R_factor_gt 0.0365
_refine_ls_shift/su_max 0.001
_refine_ls_structure_factor_coef Fsqd
_refine_ls_weighting_details 'w = 1/[\s^2^(Fo^2^)+(0.0348P)^2^+1.2589P] where P=(Fo^2^+2Fc^2^)/3'
_refine_ls_weighting_scheme calc
_refine_ls_wR_factor_gt 0.0777
_refine_ls_wR_factor_ref 0.0848
_reflns_number_gt 3987
_reflns_number_total 4848
_reflns_threshold_expression F^2^>2.0\s(F^2^)
_cod_data_source_file ic5b02160_si_002.cif
_cod_data_source_block Cu-I_2PhCN
_cod_database_code 4346809

loop_
_symmetry_equiv_pos_site_id
_space_group_symop_operation_xyz
1 +X,+Y,+Z
2 1/2-X,1/2+Y,1/2-Z
3 -X,-Y,-Z
4 1/2+X,1/2-Y,1/2+Z

loop_
_atom_site_label
_atom_site_type_symbol
_atom_site_fract_x
_atom_site_fract_y
_atom_site_fract_z
_atom_site_U_iso_or_equiv
_atom_site_adp_type
_atom_site_occupancy
_atom_site_site_symmetry_multiplicity
_atom_site_calc_flag
I1 I 0.09059(3) 0.44536(2) 0.73668(2) 0.03220(9) Uani 1 4 d
Cu1 Cu 0.03812(4) 0.47891(3) 0.88824(2) 0.02417(11) Uani 1 4 d
P1 P 0.13283(9) 0.38762(6) 0.98843(5) 0.02291(19) Uani 1 4 d
N1 N -0.1830(3) 0.48764(18) 0.88500(17) 0.0229(6) Uani 1 4 d
N2 N 0.0798(3) 0.61761(18) 0.90837(17) 0.0234(6) Uani 1 4 d
N3 N -0.3683(4) 0.2409(3) 0.7190(2) 0.0466(9) Uani 1 4 d
C1 C -0.2666(4) 0.4323(2) 0.8328(2) 0.0296(8) Uani 1 4 d
C2 C -0.4159(4) 0.4343(3) 0.8253(2) 0.0328(8) Uani 1 4 d
C3 C 0.1918(4) 0.6566(3) 0.8756(2) 0.0308(8) Uani 1 4 d
C4 C -0.0142(4) 0.3325(2) 1.0380(2) 0.0256(7) Uani 1 4 d
C5 C -0.0622(4) 0.2449(2) 1.0124(2) 0.0323(8) Uani 1 4 d
C6 C -0.1807(4) 0.2086(3) 1.0437(3) 0.0396(9) Uani 1 4 d
C7 C -0.2447(4) 0.2567(3) 1.1020(3) 0.0390(9) Uani 1 4 d
C8 C 0.2475(4) 0.4506(2) 1.0700(2) 0.0241(7) Uani 1 4 d
C9 C 0.3975(4) 0.4437(2) 1.0756(2) 0.0287(8) Uani 1 4 d
C10 C 0.4818(4) 0.5027(3) 1.1275(3) 0.0338(8) Uani 1 4 d
C11 C 0.2505(4) 0.2900(2) 0.9711(2) 0.0246(7) Uani 1 4 d
C12 C 0.3113(4) 0.2851(3) 0.8973(2) 0.0301(8) Uani 1 4 d
C13 C 0.4092(4) 0.2147(3) 0.8854(3) 0.0376(9) Uani 1 4 d
C14 C 0.4434(4) 0.1496(3) 0.9460(3) 0.0367(9) Uani 1 4 d
C15 C 0.3831(4) 0.1543(3) 1.0199(2) 0.0348(8) Uani 1 4 d
C16 C 0.2868(4) 0.2240(2) 1.0324(2) 0.0297(8) Uani 1 4 d
C17 C -0.2810(4) 0.1948(3) 0.7531(2) 0.0369(9) Uani 1 4 d
C18 C -0.1699(4) 0.1376(3) 0.7957(2) 0.0344(8) Uani 1 4 d
C19 C -0.2063(5) 0.0616(3) 0.8410(3) 0.0428(10) Uani 1 4 d
C20 C -0.0973(6) 0.0076(3) 0.8803(3) 0.0553(12) Uani 1 4 d
C21 C 0.0446(5) 0.0279(4) 0.8740(3) 0.0556(13) Uani 1 4 d
C22 C 0.0794(4) 0.1032(3) 0.8289(3) 0.0495(11) Uani 1 4 d
C23 C -0.0261(4) 0.1594(3) 0.7899(3) 0.0413(9) Uani 1 4 d
H1 H -0.22042 0.38971 0.79943 0.0356 Uiso 1 4 calc
H2 H -0.47218 0.39313 0.7885 0.0395 Uiso 1 4 calc
H3 H 0.23644 0.62279 0.83502 0.0369 Uiso 1 4 calc
H5 H -0.01362 0.21081 0.97355 0.0387 Uiso 1 4 calc
H6 H -0.21817 0.14986 1.025 0.0476 Uiso 1 4 calc
H7 H -0.32409 0.23107 1.12654 0.0469 Uiso 1 4 calc
H9 H 0.44161 0.39873 1.04371 0.0345 Uiso 1 4 calc
H10 H 0.58503 0.49998 1.13088 0.0407 Uiso 1 4 calc
H12 H 0.28635 0.3298 0.85476 0.0362 Uiso 1 4 calc
H13 H 0.45233 0.21169 0.83495 0.0452 Uiso 1 4 calc
H14 H 0.50916 0.10099 0.93719 0.0441 Uiso 1 4 calc
H15 H 0.40815 0.10933 1.06218 0.0418 Uiso 1 4 calc
H16 H 0.24495 0.22696 1.08334 0.0357 Uiso 1 4 calc
H19 H -0.30534 0.04691 0.84487 0.0514 Uiso 1 4 calc
H20 H -0.12091 -0.04437 0.91217 0.0664 Uiso 1 4 calc
H21 H 0.11965 -0.01031 0.90097 0.0668 Uiso 1 4 calc
H22 H 0.17881 0.11659 0.82461 0.0594 Uiso 1 4 calc
H23 H -0.00135 0.2123 0.75955 0.0495 Uiso 1 4 calc

loop_
_atom_site_aniso_label
_atom_site_aniso_U_11
_atom_site_aniso_U_22
_atom_site_aniso_U_33
_atom_site_aniso_U_12
_atom_site_aniso_U_13
_atom_site_aniso_U_23
I1 0.03428(15) 0.03998(15) 0.02283(13) 0.00454(10) 0.00544(10) -0.00227(9)
Cu1 0.0252(2) 0.0251(2) 0.0224(2) 0.00178(17) 0.00352(17) -0.00036(16)
P1 0.0239(4) 0.0235(4) 0.0217(4) 0.0014(3) 0.0040(3) -0.0005(3)
N1 0.0240(14) 0.0224(14) 0.0227(14) 0.0006(11) 0.0046(11) -0.0010(11)
N2 0.0269(14) 0.0211(14) 0.0237(14) -0.0017(11) 0.0085(12) -0.0012(11)
N3 0.046(2) 0.054(2) 0.039(2) 0.0032(18) 0.0034(17) -0.0110(17)
C1 0.0277(18) 0.0283(18) 0.0331(19) -0.0032(15) 0.0045(15) -0.0087(15)
C2 0.0292(19) 0.035(2) 0.033(2) -0.0063(16) 0.0013(16) -0.0031(16)
C3 0.0265(18) 0.0313(19) 0.036(2) 0.0021(15) 0.0109(15) 0.0028(16)
C4 0.0266(17) 0.0258(16) 0.0241(17) 0.0012(14) 0.0009(14) 0.0026(14)
C5 0.0325(19) 0.0305(19) 0.034(2) -0.0017(16) 0.0033(16) -0.0049(15)
C6 0.034(2) 0.0278(19) 0.056(3) -0.0065(16) 0.0030(19) -0.0051(18)
C7 0.030(2) 0.035(2) 0.054(3) -0.0073(16) 0.0106(18) 0.0039(18)
C8 0.0268(17) 0.0231(16) 0.0222(16) -0.0002(14) 0.0022(14) 0.0045(13)
C9 0.0262(18) 0.0278(18) 0.0330(19) 0.0019(14) 0.0065(15) -0.0032(15)
C10 0.0234(18) 0.034(2) 0.043(2) -0.0027(15) 0.0018(16) 0.0023(17)
C11 0.0261(17) 0.0222(16) 0.0256(17) -0.0014(14) 0.0030(14) -0.0035(13)
C12 0.0305(19) 0.0300(19) 0.0307(19) 0.0004(15) 0.0072(15) -0.0017(15)
C13 0.033(2) 0.043(2) 0.039(2) 0.0040(17) 0.0135(17) -0.0071(18)
C14 0.0249(18) 0.034(2) 0.052(2) 0.0077(16) 0.0062(17) -0.0062(18)
C15 0.0296(19) 0.033(2) 0.041(2) 0.0062(16) -0.0007(16) 0.0004(16)
C16 0.0321(19) 0.0315(18) 0.0256(17) 0.0029(15) 0.0032(15) -0.0003(14)
C17 0.041(2) 0.041(2) 0.031(2) -0.0057(19) 0.0135(18) -0.0118(17)
C18 0.036(2) 0.036(2) 0.031(2) -0.0028(17) 0.0064(16) -0.0103(16)
C19 0.042(2) 0.049(2) 0.039(2) -0.013(2) 0.0120(19) -0.0073(19)
C20 0.071(3) 0.049(3) 0.045(3) -0.005(2) 0.003(2) 0.006(2)
C21 0.053(3) 0.058(3) 0.052(3) 0.008(2) -0.010(2) -0.005(2)
C22 0.035(2) 0.059(3) 0.054(3) -0.007(2) 0.002(2) -0.016(2)
C23 0.040(2) 0.042(2) 0.043(2) -0.0106(19) 0.0094(19) -0.0072(19)

loop_
_atom_type_symbol
_atom_type_description
_atom_type_scat_dispersion_real
_atom_type_scat_dispersion_imag
_atom_type_scat_source
C C 0.0033 0.0016
;
International Tables for Crystallography
(Vol. C, Tables 4.2.6.8 and 6.1.1.4)
;
H H 0.0000 0.0000
;
International Tables for Crystallography
(Vol. C, Table 6.1.1.4)
;
Cu Cu 0.3201 1.2651
;
International Tables for Crystallography
(Vol. C, Tables 4.2.6.8 and 6.1.1.4)
;
I I -0.4742 1.8119
;
International Tables for Crystallography
(Vol. C, Tables 4.2.6.8 and 6.1.1.4)
;
N N 0.0061 0.0033
;
International Tables for Crystallography
(Vol. C, Tables 4.2.6.8 and 6.1.1.4)
;
P P 0.1023 0.0942
;
International Tables for Crystallography
(Vol. C, Tables 4.2.6.8 and 6.1.1.4)
;

loop_
_geom_angle_atom_site_label_1
_geom_angle_atom_site_label_2
_geom_angle_atom_site_label_3
_geom_angle
_geom_angle_publ_flag
_geom_angle_site_symmetry_1
_geom_angle_site_symmetry_3
I1 Cu1 P1 118.82(5) yes . .
I1 Cu1 N1 106.61(8) yes . .
I1 Cu1 N2 106.13(8) yes . .
P1 Cu1 N1 111.58(8) yes . .
P1 Cu1 N2 114.68(9) yes . .
N1 Cu1 N2 96.45(11) yes . .
Cu1 P1 C4 109.31(11) yes . .
Cu1 P1 C8 112.39(12) yes . .
Cu1 P1 C11 123.08(12) yes . .
C4 P1 C8 107.23(16) yes . .
C4 P1 C11 102.65(16) yes . .
C8 P1 C11 100.83(15) yes . .
Cu1 N1 C1 118.7(2) yes . .
Cu1 N1 C8 122.5(2) yes . 3_567
C1 N1 C8 118.6(3) yes . 3_567
Cu1 N2 C3 119.0(2) yes . .
Cu1 N2 C4 122.7(2) yes . 3_567
C3 N2 C4 117.6(3) yes . 3_567
N1 C1 C2 122.9(3) yes . .
C1 C2 C10 118.3(3) yes . 3_567
N2 C3 C7 123.0(4) yes . 3_567
P1 C4 N2 117.9(2) yes . 3_567
P1 C4 C5 119.4(3) yes . .
N2 C4 C5 122.3(3) yes 3_567 .
C4 C5 C6 118.8(3) yes . .
C5 C6 C7 119.7(4) yes . .
C3 C7 C6 118.4(4) yes 3_567 .
P1 C8 N1 117.7(2) yes . 3_567
P1 C8 C9 120.2(3) yes . .
N1 C8 C9 121.5(3) yes 3_567 .
C8 C9 C10 119.3(3) yes . .
C2 C10 C9 119.5(3) yes 3_567 .
P1 C11 C12 119.0(2) yes . .
P1 C11 C16 121.3(3) yes . .
C12 C11 C16 119.6(3) yes . .
C11 C12 C13 119.7(3) yes . .
C12 C13 C14 120.2(4) yes . .
C13 C14 C15 120.2(4) yes . .
C14 C15 C16 120.0(3) yes . .
C11 C16 C15 120.2(3) yes . .
N3 C17 C18 179.3(4) yes . .
C17 C18 C19 120.4(4) yes . .
C17 C18 C23 118.6(4) yes . .
C19 C18 C23 120.9(4) yes . .
C18 C19 C20 119.0(4) yes . .
C19 C20 C21 120.5(5) yes . .
C20 C21 C22 120.1(4) yes . .
C21 C22 C23 121.1(4) yes . .
C18 C23 C22 118.4(4) yes . .
N1 C1 H1 118.5(3) no . .
C2 C1 H1 118.6(3) no . .
C1 C2 H2 120.8(4) no . .
C10 C2 H2 120.9(4) no 3_567 .
N2 C3 H3 118.4(3) no . .
C7 C3 H3 118.6(4) no 3_567 .
C4 C5 H5 120.6(4) no . .
C6 C5 H5 120.6(4) no . .
C5 C6 H6 120.1(4) no . .
C7 C6 H6 120.2(4) no . .
C3 C7 H7 120.8(4) no 3_567 .
C6 C7 H7 120.8(4) no . .
C8 C9 H9 120.4(3) no . .
C10 C9 H9 120.3(4) no . .
C2 C10 H10 120.3(4) no 3_567 .
C9 C10 H10 120.2(4) no . .
C11 C12 H12 120.1(4) no . .
C13 C12 H12 120.2(4) no . .
C12 C13 H13 119.9(4) no . .
C14 C13 H13 119.9(4) no . .
C13 C14 H14 119.9(4) no . .
C15 C14 H14 119.8(4) no . .
C14 C15 H15 120.0(4) no . .
C16 C15 H15 120.0(4) no . .
C11 C16 H16 119.9(3) no . .
C15 C16 H16 119.9(3) no . .
C18 C19 H19 120.6(4) no . .
C20 C19 H19 120.4(4) no . .
C19 C20 H20 119.8(5) no . .
C21 C20 H20 119.8(5) no . .
C20 C21 H21 120.0(5) no . .
C22 C21 H21 120.0(5) no . .
C21 C22 H22 119.4(4) no . .
C23 C22 H22 119.5(5) no . .
C18 C23 H23 120.8(4) no . .
C22 C23 H23 120.8(4) no . .

loop_
_geom_bond_atom_site_label_1
_geom_bond_atom_site_label_2
_geom_bond_distance
_geom_bond_publ_flag
_geom_bond_site_symmetry_2
I1 Cu1 2.5956(18) yes .
Cu1 P1 2.1858(14) yes .
Cu1 N1 2.042(3) yes .
Cu1 N2 2.054(3) yes .
P1 C4 1.838(4) yes .
P1 C8 1.830(3) yes .
P1 C11 1.820(4) yes .
N1 C1 1.338(4) yes .
N1 C8 1.334(4) yes 3_567
N2 C3 1.341(5) yes .
N2 C4 1.326(4) yes 3_567
N3 C17 1.135(5) yes .
C1 C2 1.372(5) yes .
C2 C10 1.373(6) yes 3_567
C3 C7 1.375(5) yes 3_567
C4 C5 1.385(5) yes .
C5 C6 1.365(6) yes .
C6 C7 1.359(6) yes .
C8 C9 1.382(5) yes .
C9 C10 1.371(5) yes .
C11 C12 1.378(5) yes .
C11 C16 1.386(5) yes .
C12 C13 1.389(5) yes .
C13 C14 1.364(6) yes .
C14 C15 1.377(6) yes .
C15 C16 1.373(5) yes .
C17 C18 1.429(5) yes .
C18 C19 1.381(6) yes .
C18 C23 1.380(6) yes .
C19 C20 1.367(6) yes .
C20 C21 1.360(7) yes .
C21 C22 1.366(7) yes .
C22 C23 1.363(6) yes .
C1 H1 0.950(4) no .
C2 H2 0.950(4) no .
C3 H3 0.950(4) no .
C5 H5 0.950(4) no .
C6 H6 0.950(4) no .
C7 H7 0.949(4) no .
C9 H9 0.950(4) no .
C10 H10 0.950(4) no .
C12 H12 0.949(4) no .
C13 H13 0.950(4) no .
C14 H14 0.949(4) no .
C15 H15 0.950(4) no .
C16 H16 0.950(4) no .
C19 H19 0.949(4) no .
C20 H20 0.949(5) no .
C21 H21 0.950(5) no .
C22 H22 0.949(4) no .
C23 H23 0.949(4) no .

loop_
_geom_contact_atom_site_label_1
_geom_contact_atom_site_label_2
_geom_contact_distance
_geom_contact_publ_flag
_geom_contact_site_symmetry_2
Cu1 P1 3.3029(17) no 3_567
N1 C4 3.553(4) no .
N1 C4 3.325(4) no 3_567
N1 C10 2.750(5) no 3_567
N2 C6 2.752(5) no 3_567
N2 C8 3.239(5) no 3_567
N3 C19 3.479(6) no .
N3 C23 3.441(6) no .
C1 C9 2.697(5) no 3_567
C2 C8 2.722(5) no 3_567
C3 C5 2.690(5) no 3_567
C4 C7 2.706(5) no .
C4 C16 3.202(5) no .
C5 C11 3.111(5) no .
C5 C16 3.218(6) no .
C8 C16 3.349(5) no .
C9 C11 3.009(5) no .
C9 C16 3.375(5) no .
C11 C14 2.759(5) no .
C12 C15 2.757(5) no .
C13 C16 2.751(6) no .
C18 C21 2.726(6) no .
C19 C22 2.738(6) no .
C20 C23 2.752(7) no .
N2 N3 3.202(5) no 2_456
N3 N2 3.202(5) no 2_446
N3 C1 3.384(5) no .
N3 C2 3.329(6) no .
N3 C3 3.416(5) no 2_446
N3 C4 3.246(5) no 4_454
N3 C13 3.592(6) no 1_455
N3 C16 3.523(6) no 4_454
C1 N3 3.384(5) no .
C1 C19 3.353(6) no 2_456
C2 N3 3.329(6) no .
C2 C19 3.546(6) no 2_456
C2 C20 3.500(7) no 2_456
C2 C21 3.561(6) no 2_456
C3 N3 3.416(5) no 2_456
C4 N3 3.246(5) no 4_555
C10 C23 3.518(6) no 4_555
C12 C22 3.482(6) no .
C13 N3 3.592(6) no 1_655
C13 C22 3.471(6) no .
C16 N3 3.523(6) no 4_555
C19 C1 3.353(6) no 2_446
C19 C2 3.546(6) no 2_446
C20 C2 3.500(7) no 2_446
C21 C2 3.561(6) no 2_446
C22 C12 3.482(6) no .
C22 C13 3.471(6) no .
C23 C10 3.518(6) no 4_454
I1 H1 3.260(2) no .
I1 H3 3.2202(17) no .
I1 H12 2.9772(13) no .
Cu1 H1 2.9339(15) no .
Cu1 H3 2.9621(15) no .
Cu1 H12 3.2360(17) no .
P1 H5 2.882(2) no .
P1 H9 2.892(2) no .
P1 H12 2.8447(17) no .
P1 H16 2.8995(17) no .
N1 H2 3.231(3) no .
N1 H9 3.221(3) no 3_567
N2 H5 3.225(3) no 3_567
N2 H7 3.237(3) no 3_567
N3 H19 3.465(4) no .
N3 H23 3.403(4) no .
C1 H10 3.221(4) no 3_567
C2 H9 3.231(4) no 3_567
C3 H6 3.212(4) no 3_567
C4 H3 3.136(4) no 3_567
C4 H6 3.230(4) no .
C4 H16 2.859(4) no .
C5 H7 3.219(4) no .
C5 H16 2.944(4) no .
C6 H3 3.201(4) no 3_567
C7 H5 3.217(5) no .
C8 H1 3.151(4) no 3_567
C8 H10 3.238(4) no .
C8 H16 3.230(4) no .
C9 H2 3.234(4) no 3_567
C9 H16 3.436(4) no .
C10 H1 3.211(4) no 3_567
C11 H5 2.700(4) no .
C11 H9 2.541(3) no .
C11 H13 3.250(4) no .
C11 H15 3.250(4) no .
C12 H5 3.545(4) no .
C12 H9 3.007(4) no .
C12 H14 3.244(4) no .
C12 H16 3.246(4) no .
C13 H15 3.233(5) no .
C14 H12 3.242(4) no .
C14 H16 3.239(4) no .
C15 H9 3.578(5) no .
C15 H13 3.234(4) no .
C16 H5 2.833(4) no .
C16 H9 2.892(4) no .
C16 H12 3.248(4) no .
C16 H14 3.238(4) no .
C17 H19 2.621(4) no .
C17 H23 2.588(5) no .
C18 H20 3.227(4) no .
C18 H22 3.216(4) no .
C19 H21 3.224(5) no .
C19 H23 3.260(5) no .
C20 H22 3.215(6) no .
C21 H19 3.225(5) no .
C21 H23 3.236(5) no .
C22 H20 3.218(5) no .
C23 H19 3.259(5) no .
C23 H21 3.231(4) no .
H1 H2 2.3137(18) no .
H2 H10 2.3405(11) no 3_567
H3 H7 2.3149(15) no 3_567
H5 H6 2.3261(13) no .
H5 H16 2.8114(16) no .
H6 H7 2.3231(11) no .
H9 H10 2.3291(10) no .
H9 H12 3.363(2) no .
H9 H16 3.1812(17) no .
H12 H13 2.3391(12) no .
H13 H14 2.3108(12) no .
H14 H15 2.3249(14) no .
H15 H16 2.3216(12) no .
H19 H20 2.3192(11) no .
H20 H21 2.3055(16) no .
H21 H22 2.3074(12) no .
H22 H23 2.3162(11) no .
I1 H7 3.2531(17) no 4_554
I1 H10 3.5585(19) no 3_667
I1 H15 3.2052(18) no 4_454
I1 H19 3.1632(17) no 2_456
I1 H22 3.4807(17) no 2_556
I1 H23 3.495(2) no .
Cu1 H10 3.547(3) no 3_667
N3 H1 2.781(4) no .
N3 H2 2.692(4) no .
N3 H13 2.677(4) no 1_455
N3 H16 2.579(4) no 4_454
C1 H19 3.442(4) no 2_456
C2 H12 3.222(4) no 1_455
C2 H13 3.441(4) no 1_455
C3 H9 3.574(4) no 3_667
C3 H10 3.068(4) no 3_667
C3 H13 3.589(4) no 2_556
C5 H20 3.495(4) no 3_557
C6 H14 3.523(4) no 1_455
C6 H21 3.026(4) no 3_557
C7 H9 3.583(4) no 1_455
C9 H9 3.429(4) no 3_667
C9 H10 3.452(4) no 3_667
C10 H3 3.170(4) no 3_667
C10 H9 3.260(4) no 3_667
C10 H12 3.218(4) no 3_667
C11 H22 3.451(4) no .
C12 H2 3.217(4) no 1_655
C12 H10 3.290(4) no 3_667
C12 H22 2.905(4) no .
C12 H23 3.588(4) no .
C13 H2 3.267(4) no 1_655
C13 H22 2.646(4) no .
C14 H6 3.236(4) no 1_655
C14 H19 3.339(4) no 1_655
C14 H22 2.985(4) no .
C15 H7 3.226(4) no 1_655
C15 H20 3.197(4) no 3_557
C15 H22 3.519(4) no .
C16 H20 3.191(4) no 3_557
C17 H1 2.943(4) no .
C17 H2 3.444(5) no .
C17 H13 2.942(5) no 1_455
C17 H16 2.999(4) no 4_454
C18 H5 3.234(4) no .
C19 H1 3.372(5) no 2_446
C19 H5 3.387(4) no .
C19 H6 3.245(5) no .
C19 H14 3.260(5) no 1_455
C19 H15 3.562(5) no 3_557
C20 H2 3.313(5) no 2_446
C20 H5 3.341(5) no .
C20 H6 3.395(5) no .
C20 H15 3.549(6) no 3_557
C20 H21 3.562(6) no 3_557
C21 H2 3.269(5) no 2_446
C21 H5 3.167(5) no .
C21 H6 3.343(5) no 3_557
C21 H20 3.449(6) no 3_557
C22 H3 3.324(5) no 2_546
C22 H5 3.012(5) no .
C22 H10 3.532(5) no 4_454
C23 H3 3.578(5) no 2_546
C23 H5 3.045(5) no .
H1 N3 2.781(4) no .
H1 C17 2.943(4) no .
H1 C19 3.372(5) no 2_456
H1 H19 3.2784(17) no 2_456
H1 H23 3.3711(18) no .
H2 N3 2.692(4) no .
H2 C12 3.217(4) no 1_455
H2 C13 3.267(4) no 1_455
H2 C17 3.444(5) no .
H2 C20 3.313(5) no 2_456
H2 C21 3.269(5) no 2_456
H2 H12 2.7437(15) no 1_455
H2 H13 2.8306(19) no 1_455
H2 H20 3.565(2) no 2_456
H2 H21 3.487(2) no 2_456
H3 C10 3.170(4) no 3_667
H3 C22 3.324(5) no 2_556
H3 C23 3.578(5) no 2_556
H3 H9 3.377(2) no 3_667
H3 H10 2.4377(13) no 3_667
H3 H13 3.3285(17) no 2_556
H3 H22 2.7824(19) no 2_556
H3 H23 3.2986(17) no 2_556
H5 C18 3.234(4) no .
H5 C19 3.387(4) no .
H5 C20 3.341(5) no .
H5 C21 3.167(5) no .
H5 C22 3.012(5) no .
H5 C23 3.045(5) no .
H5 H20 3.1875(16) no 3_557
H5 H22 3.4359(16) no .
H5 H23 3.470(3) no .
H6 C14 3.236(4) no 1_455
H6 C19 3.245(5) no .
H6 C20 3.395(5) no .
H6 C21 3.343(5) no 3_557
H6 H14 2.8305(16) no 1_455
H6 H19 3.2788(19) no .
H6 H20 3.5145(19) no .
H6 H20 3.523(2) no 3_557
H6 H21 2.4586(13) no 3_557
H7 I1 3.2531(17) no 4_455
H7 C15 3.226(4) no 1_455
H7 H9 3.4105(17) no 1_455
H7 H15 3.1105(16) no 1_455
H7 H23 2.9661(15) no 4_455
H9 C3 3.574(4) no 3_667
H9 C7 3.583(4) no 1_655
H9 C9 3.429(4) no 3_667
H9 C10 3.260(4) no 3_667
H9 H3 3.377(2) no 3_667
H9 H7 3.4105(17) no 1_655
H9 H9 3.470(2) no 3_667
H9 H10 3.1576(19) no 3_667
H10 I1 3.5585(19) no 3_667
H10 Cu1 3.547(3) no 3_667
H10 C3 3.068(4) no 3_667
H10 C9 3.452(4) no 3_667
H10 C12 3.290(4) no 3_667
H10 C22 3.532(5) no 4_555
H10 H3 2.4377(13) no 3_667
H10 H9 3.1576(19) no 3_667
H10 H12 2.7242(17) no 3_667
H10 H22 3.565(2) no 4_555
H12 C2 3.222(4) no 1_655
H12 C10 3.218(4) no 3_667
H12 H2 2.7437(15) no 1_655
H12 H10 2.7242(17) no 3_667
H12 H22 3.249(2) no .
H12 H23 3.3666(17) no .
H13 N3 2.677(4) no 1_655
H13 C2 3.441(4) no 1_655
H13 C3 3.589(4) no 2_546
H13 C17 2.942(5) no 1_655
H13 H2 2.8306(19) no 1_655
H13 H3 3.3285(17) no 2_546
H13 H19 3.2558(18) no 1_655
H13 H22 2.8637(18) no .
H14 C6 3.523(4) no 1_655
H14 C19 3.260(5) no 1_655
H14 H6 2.8305(16) no 1_655
H14 H14 3.563(2) no 3_657
H14 H15 3.126(2) no 3_657
H14 H19 2.5252(12) no 1_655
H14 H22 3.371(2) no .
H15 I1 3.2052(18) no 4_555
H15 C19 3.562(5) no 3_557
H15 C20 3.549(6) no 3_557
H15 H7 3.1105(16) no 1_655
H15 H14 3.126(2) no 3_657
H15 H19 2.9265(15) no 3_557
H15 H20 2.8915(19) no 3_557
H16 N3 2.579(4) no 4_555
H16 C17 2.999(4) no 4_555
H16 H20 2.8750(19) no 3_557
H16 H23 3.5742(18) no 4_555
H19 I1 3.1632(17) no 2_446
H19 C1 3.442(4) no 2_446
H19 C14 3.339(4) no 1_455
H19 H1 3.2784(17) no 2_446
H19 H6 3.2788(19) no .
H19 H13 3.2558(18) no 1_455
H19 H14 2.5252(12) no 1_455
H19 H15 2.9265(15) no 3_557
H20 C5 3.495(4) no 3_557
H20 C15 3.197(4) no 3_557
H20 C16 3.191(4) no 3_557
H20 C21 3.449(6) no 3_557
H20 H2 3.565(2) no 2_446
H20 H5 3.1875(16) no 3_557
H20 H6 3.5145(19) no .
H20 H6 3.523(2) no 3_557
H20 H15 2.8915(19) no 3_557
H20 H16 2.8750(19) no 3_557
H20 H21 3.116(2) no 3_557
H21 C6 3.026(4) no 3_557
H21 C20 3.562(6) no 3_557
H21 H2 3.487(2) no 2_446
H21 H6 2.4586(13) no 3_557
H21 H20 3.116(2) no 3_557
H22 I1 3.4807(17) no 2_546
H22 C11 3.451(4) no .
H22 C12 2.905(4) no .
H22 C13 2.646(4) no .
H22 C14 2.985(4) no .
H22 C15 3.519(4) no .
H22 H3 2.7824(19) no 2_546
H22 H5 3.4359(16) no .
H22 H10 3.565(2) no 4_454
H22 H12 3.249(2) no .
H22 H13 2.8637(18) no .
H22 H14 3.371(2) no .
H23 I1 3.495(2) no .
H23 C12 3.588(4) no .
H23 H1 3.3711(18) no .
H23 H3 3.2986(17) no 2_546
H23 H5 3.470(3) no .
H23 H7 2.9661(15) no 4_554
H23 H12 3.3666(17) no .
H23 H16 3.5742(18) no 4_454

loop_
_geom_torsion_atom_site_label_1
_geom_torsion_atom_site_label_2
_geom_torsion_atom_site_label_3
_geom_torsion_atom_site_label_4
_geom_torsion
_geom_torsion_publ_flag
_geom_torsion_site_symmetry_1
_geom_torsion_site_symmetry_3
_geom_torsion_site_symmetry_4
I1 Cu1 P1 C4 -119.02(5) no . . .
I1 Cu1 P1 C8 122.05(5) no . . .
I1 Cu1 P1 C11 1.33(6) no . . .
I1 Cu1 N1 C1 35.52(19) no . . .
I1 Cu1 N1 C8 -141.22(17) no . . 3_567
I1 Cu1 N2 C3 -37.37(18) no . . .
I1 Cu1 N2 C4 152.49(16) no . . 3_567
P1 Cu1 N1 C1 -95.70(19) no . . .
P1 Cu1 N1 C8 87.6(2) no . . 3_567
N1 Cu1 P1 C4 5.62(9) no . . .
N1 Cu1 P1 C8 -113.31(9) no . . .
N1 Cu1 P1 C11 125.97(9) no . . .
P1 Cu1 N2 C3 95.89(18) no . . .
P1 Cu1 N2 C4 -74.3(2) no . . 3_567
N2 Cu1 P1 C4 113.96(10) no . . .
N2 Cu1 P1 C8 -4.97(10) no . . .
N2 Cu1 P1 C11 -125.69(10) no . . .
N1 Cu1 N2 C3 -146.76(18) no . . .
N1 Cu1 N2 C4 43.1(2) no . . 3_567
N2 Cu1 N1 C1 144.52(18) no . . .
N2 Cu1 N1 C8 -32.2(2) no . . 3_567
Cu1 P1 C4 N2 -78.1(2) no . . 3_567
Cu1 P1 C4 C5 95.5(2) no . . .
Cu1 P1 C8 N1 65.3(2) no . . 3_567
Cu1 P1 C8 C9 -105.2(2) no . . .
Cu1 P1 C11 C12 15.9(3) no . . .
Cu1 P1 C11 C16 -168.05(15) no . . .
C4 P1 C8 N1 -54.8(3) no . . 3_567
C4 P1 C8 C9 134.6(2) no . . .
C8 P1 C4 N2 44.0(3) no . . 3_567
C8 P1 C4 C5 -142.4(2) no . . .
C4 P1 C11 C12 139.3(2) no . . .
C4 P1 C11 C16 -44.6(3) no . . .
C11 P1 C4 N2 149.8(2) no . . 3_567
C11 P1 C4 C5 -36.7(2) no . . .
C8 P1 C11 C12 -110.1(2) no . . .
C8 P1 C11 C16 66.0(3) no . . .
C11 P1 C8 N1 -161.8(2) no . . 3_567
C11 P1 C8 C9 27.6(3) no . . .
Cu1 N1 C1 C2 -178.9(2) no . . .
Cu1 N1 C8 P1 -11.9(4) no . 3_567 3_567
Cu1 N1 C8 C9 177.59(18) no . 3_567 3_567
C1 N1 C8 P1 171.3(2) no . 3_567 3_567
C1 N1 C8 C9 0.9(4) no . 3_567 3_567
C8 N1 C1 C2 -2.1(5) no 3_567 . .
Cu1 N2 C3 C7 -167.6(2) no . . 3_567
Cu1 N2 C4 P1 -6.4(3) no . 3_567 3_567
Cu1 N2 C4 C5 166.93(18) no . 3_567 3_567
C3 N2 C4 P1 -176.7(2) no . 3_567 3_567
C3 N2 C4 C5 -3.3(4) no . 3_567 3_567
C4 N2 C3 C7 3.1(5) no 3_567 . 3_567
N1 C1 C2 C10 1.4(5) no . . 3_567
C1 C2 C10 C9 0.6(5) no . 3_567 3_567
N2 C3 C7 C6 0.2(5) no . 3_567 3_567
P1 C4 C5 C6 -173.6(2) no . . .
N2 C4 C5 C6 -0.4(5) no 3_567 . .
C4 C5 C6 C7 -3.0(5) no . . .
C5 C6 C7 C3 3.3(5) no . . 3_567
P1 C8 C9 C10 169.2(2) no . . .
N1 C8 C9 C10 -1.0(5) no 3_567 . .
C8 C9 C10 C2 1.7(5) no . . 3_567
P1 C11 C12 C13 175.6(2) no . . .
P1 C11 C16 C15 -175.8(2) no . . .
C12 C11 C16 C15 0.2(5) no . . .
C16 C11 C12 C13 -0.6(5) no . . .
C11 C12 C13 C14 1.0(5) no . . .
C12 C13 C14 C15 -1.1(5) no . . .
C13 C14 C15 C16 0.8(5) no . . .
C14 C15 C16 C11 -0.3(5) no . . .
C17 C18 C19 C20 179.3(3) no . . .
C17 C18 C23 C22 -178.4(3) no . . .
C19 C18 C23 C22 1.1(6) no . . .
C23 C18 C19 C20 -0.1(6) no . . .
C18 C19 C20 C21 -0.8(6) no . . .
C19 C20 C21 C22 0.7(7) no . . .
C20 C21 C22 C23 0.3(7) no . . .
C21 C22 C23 C18 -1.2(7) no . . .
